data_8100275
loop_
_publ_author_name
'Roengsumran, S.'
'Khorphueng, P.'
'Chaichit, N.'
'Jaiboon-Muangsin, N.'
'Petsom, A.'

_publ_section_title
;
Crystal structure of 6-deoxyclitoriacetal, C~19~H~18~O~8~
;
_journal_issue 1
_journal_name_full 'Zeitschrift f\"ur Kristallographie - New Crystal Structures'
_journal_page_first 105
_journal_page_last 106
_journal_volume 218
_journal_year 2003
_chemical_formula_structural 'C19 H18 O8'
_chemical_formula_sum 'C19 H18 O8'
_chemical_formula_weight 374.33
_space_group_IT_number 19
_symmetry_cell_setting orthorhombic
_symmetry_space_group_name_Hall 'P 2ac 2ab'
_symmetry_space_group_name_H-M 'P 21 21 21'
_cell_angle_alpha 90
_cell_angle_beta 90
_cell_angle_gamma 90
_cell_formula_units_Z 4
_cell_length_a 6.3960(3)
_cell_length_b 15.3916(4)
_cell_length_c 17.1953(8)
_cell_measurement_temperature 293(2)
_cell_volume 1692.79(12)
_exptl_crystal_density_diffrn 1.469
_cod_database_code 8100275

loop_
_symmetry_equiv_pos_as_xyz
'x, y, z'
'-x+1/2, -y, z+1/2'
'x+1/2, -y+1/2, -z'
'-x, y+1/2, -z+1/2'

loop_
_atom_site_label
_atom_site_type_symbol
_atom_site_fract_x
_atom_site_fract_y
_atom_site_fract_z
_atom_site_U_iso_or_equiv
_atom_site_adp_type
_atom_site_occupancy
_atom_site_calc_flag
_atom_site_refinement_flags
_atom_site_disorder_group
_atom_site_disorder_assembly
C1 C 0.6096(3) 0.10413(10) 0.00552(9) 0.0357(3) Uani 1 d . . .
C1A C 0.6911(3) 0.03711(10) 0.05296(9) 0.0339(3) Uani 1 d . . .
C2 C 0.7102(3) 0.13138(11) -0.06094(10) 0.0384(4) Uani 1 d . . .
C3 C 0.9002(3) 0.09104(11) -0.08304(10) 0.0402(4) Uani 1 d . . .
C4 C 0.9800(3) 0.02493(11) -0.03781(10) 0.0416(4) Uani 1 d . . .
C4A C 0.8765(3) -0.00182(10) 0.02965(9) 0.0370(3) Uani 1 d . . .
C6 C 0.8502(3) -0.11002(10) 0.12825(11) 0.0401(4) Uani 1 d . . .
C6A C 0.7279(3) -0.04665(9) 0.17665(10) 0.0355(3) Uani 1 d . . .
C7 C 0.9212(3) 0.10644(10) 0.31677(10) 0.0378(4) Uani 1 d . . .
C7A C 0.8016(3) 0.07719(9) 0.25546(9) 0.0340(3) Uani 1 d . . .
C8 C 0.8504(3) 0.17799(10) 0.35930(9) 0.0365(3) Uani 1 d . . .
C9 C 0.6651(3) 0.22082(10) 0.33941(10) 0.0397(4) Uani 1 d . . .
C11 C 0.5458(3) 0.19039(9) 0.27884(9) 0.0358(3) Uani 1 d . . .
C11A C 0.6115(2) 0.11699(9) 0.23408(9) 0.0324(3) Uani 1 d . . .
C12 C 0.4879(2) 0.08263(9) 0.17134(9) 0.0333(3) Uani 1 d . . .
C12A C 0.5782(2) 0.00593(9) 0.12554(10) 0.0344(3) Uani 1 d . . .
C18 C 1.1403(4) 0.16876(14) 0.44661(11) 0.0495(4) Uani 1 d . . .
C19 C 0.4818(3) 0.25207(13) -0.08111(15) 0.0549(5) Uani 1 d . . .
C20 C 1.1792(3) 0.08048(17) -0.17505(14) 0.0542(5) Uani 1 d . . .
O1 O 0.9748(2) -0.06692(7) 0.07052(7) 0.0449(3) Uani 1 d . . .
O2 O 0.87951(19) 0.00789(7) 0.21509(7) 0.0416(3) Uani 1 d . . .
O3 O 0.4132(2) -0.05330(8) 0.10668(8) 0.0471(3) Uani 1 d . . .
O4 O 0.6429(2) 0.19645(8) -0.10963(7) 0.0531(3) Uani 1 d . . .
O5 O 0.9930(2) 0.12232(9) -0.14853(7) 0.0531(3) Uani 1 d . . .
O6 O 0.31370(18) 0.11104(8) 0.15293(7) 0.0460(3) Uani 1 d . . .
O7 O 0.3654(2) 0.23192(8) 0.26295(8) 0.0476(3) Uani 1 d . . .
O8 O 0.9523(2) 0.21065(8) 0.42163(7) 0.0462(3) Uani 1 d . . .
H4 H 1.108(4) -0.0047(13) -0.0513(12) 0.060(6) Uiso 1 d . . .
H3 H 0.298(4) -0.0224(15) 0.1018(13) 0.069(8) Uiso 1 d . . .
H1 H 0.484(3) 0.1318(11) 0.0240(10) 0.040(5) Uiso 1 d . . .
H7O H 0.317(4) 0.2093(14) 0.2230(13) 0.059(7) Uiso 1 d . . .
H7 H 1.049(3) 0.0795(12) 0.3302(11) 0.051(5) Uiso 1 d . . .
H9 H 0.628(3) 0.2697(13) 0.3694(11) 0.051(5) Uiso 1 d . . .
H6 H 0.645(3) -0.0765(10) 0.2169(10) 0.033(4) Uiso 1 d . . .
H6B H 0.753(3) -0.1478(12) 0.1022(12) 0.048(6) Uiso 1 d . . .
H6A H 0.944(3) -0.1424(11) 0.1601(10) 0.041(5) Uiso 1 d . . .
H18A H 1.246(4) 0.1659(14) 0.4002(13) 0.064(7) Uiso 1 d . . .
H18B H 1.100(4) 0.1087(15) 0.4614(13) 0.070(7) Uiso 1 d . . .
H18C H 1.191(4) 0.2048(13) 0.4906(13) 0.061(6) Uiso 1 d . . .
H19A H 0.459(4) 0.2943(17) -0.1179(16) 0.091(9) Uiso 1 d . . .
H19B H 0.521(5) 0.2811(16) -0.0301(16) 0.086(8) Uiso 1 d . . .
H19C H 0.349(4) 0.2226(12) -0.0740(12) 0.050(5) Uiso 1 d . . .
H20A H 1.213(4) 0.1088(15) -0.2227(15) 0.074(7) Uiso 1 d . . .
H20B H 1.144(4) 0.0220(16) -0.1880(13) 0.074(7) Uiso 1 d . . .
H20C H 1.293(4) 0.0856(13) -0.1357(13) 0.060(6) Uiso 1 d . . .

loop_
_atom_site_aniso_label
_atom_site_aniso_U_11
_atom_site_aniso_U_22
_atom_site_aniso_U_33
_atom_site_aniso_U_23
_atom_site_aniso_U_13
_atom_site_aniso_U_12
C1 0.0264(7) 0.0374(8) 0.0434(9) -0.0059(6) -0.0001(7) 0.0054(7)
C1A 0.0273(7) 0.0330(7) 0.0413(8) -0.0065(6) -0.0018(6) 0.0020(6)
C2 0.0327(8) 0.0386(8) 0.0440(9) -0.0035(7) -0.0024(7) 0.0074(7)
C3 0.0332(8) 0.0456(9) 0.0419(8) -0.0055(7) 0.0029(7) 0.0046(7)
C4 0.0328(9) 0.0450(9) 0.0469(10) -0.0052(7) 0.0033(7) 0.0130(8)
C4A 0.0299(8) 0.0359(8) 0.0452(9) -0.0062(7) -0.0035(7) 0.0066(7)
C6 0.0397(9) 0.0290(7) 0.0516(9) -0.0040(7) -0.0019(8) 0.0039(7)
C6A 0.0339(8) 0.0288(7) 0.0437(8) -0.0037(7) -0.0011(7) -0.0006(6)
C7 0.0332(8) 0.0344(8) 0.0456(9) -0.0033(7) -0.0046(7) 0.0034(7)
C7A 0.0321(8) 0.0283(7) 0.0416(8) -0.0031(6) 0.0024(6) 0.0012(6)
C8 0.0408(9) 0.0320(7) 0.0367(8) -0.0010(6) 0.0001(7) -0.0056(7)
C9 0.0453(10) 0.0325(8) 0.0413(9) -0.0063(7) 0.0033(7) 0.0061(7)
C11 0.0360(8) 0.0320(7) 0.0392(8) 0.0005(6) 0.0062(7) 0.0053(7)
C11A 0.0294(8) 0.0290(7) 0.0389(8) -0.0025(6) 0.0031(6) 0.0019(6)
C12 0.0277(8) 0.0325(7) 0.0398(8) 0.0006(6) 0.0032(6) 0.0023(6)
C12A 0.0251(7) 0.0318(7) 0.0462(9) -0.0072(6) -0.0015(6) -0.0017(6)
C18 0.0513(12) 0.0564(11) 0.0408(9) -0.0015(9) -0.0093(9) -0.0020(9)
C19 0.0418(11) 0.0435(10) 0.0795(15) 0.0093(10) 0.0094(11) 0.0139(9)
C20 0.0388(10) 0.0731(14) 0.0508(11) -0.0064(11) 0.0070(9) 0.0092(10)
O1 0.0367(6) 0.0419(6) 0.0560(7) 0.0019(5) 0.0039(6) 0.0154(5)
O2 0.0324(6) 0.0365(6) 0.0560(7) -0.0147(5) -0.0087(5) 0.0078(5)
O3 0.0313(7) 0.0410(6) 0.0689(8) -0.0109(6) -0.0048(6) -0.0085(5)
O4 0.0478(7) 0.0540(7) 0.0574(7) 0.0124(6) 0.0107(6) 0.0215(6)
O5 0.0450(7) 0.0637(8) 0.0505(7) 0.0061(6) 0.0138(6) 0.0154(7)
O6 0.0316(6) 0.0546(7) 0.0517(7) -0.0075(6) -0.0033(5) 0.0123(6)
O7 0.0448(7) 0.0502(7) 0.0478(7) -0.0091(6) -0.0036(6) 0.0198(6)
O8 0.0510(7) 0.0439(6) 0.0438(6) -0.0090(5) -0.0082(6) -0.0009(6)

loop_
_geom_bond_atom_site_label_1
_geom_bond_atom_site_label_2
_geom_bond_distance
_geom_bond_site_symmetry_2
_geom_bond_publ_flag
C1 C2 1.377(2) . ?
C1 C1A 1.414(2) . ?
C1A C4A 1.388(2) . ?
C1A C12A 1.519(2) . ?
C2 O4 1.375(2) . ?
C2 C3 1.417(2) . ?
C3 O5 1.361(2) . ?
C3 C4 1.379(2) . ?
C4 C4A 1.398(2) . ?
C4A O1 1.3760(19) . ?
C6 O1 1.435(2) . ?
C6 C6A 1.502(2) . ?
C6A O2 1.4426(18) . ?
C6A C12A 1.531(2) . ?
C7 C7A 1.378(2) . ?
C7 C8 1.397(2) . ?
C7A O2 1.3669(18) . ?
C7A C11A 1.410(2) . ?
C8 O8 1.3513(19) . ?
C8 C9 1.399(2) . ?
C9 C11 1.373(2) . ?
C11 O7 1.347(2) . ?
C11 C11A 1.430(2) . ?
C11A C12 1.439(2) . ?
C12 O6 1.2379(19) . ?
C12 C12A 1.532(2) . ?
C12A O3 1.4317(18) . ?
C18 O8 1.430(2) . ?
C19 O4 1.426(2) . ?
C20 O5 1.429(2) . ?

loop_
_cod_related_entry_id
_cod_related_entry_database
_cod_related_entry_code
1 ChemSpider 9914815
